data_1561365
loop_
_publ_author_name
'Jin, Jun-Cheng'
'Guo, Rui-Li'
'Zhang, Wen-Yan'
'Jiang, Chen'
'Wang, Yao-Yu'

_publ_section_title
;
 Luminescent microporous metal--organic framework with functional Lewis
 basic sites on the pore surface: Quantifiable evaluation of luminescent
 sensing mechanisms towards Fe3+
;
_journal_name_full 'Journal of Solid State Chemistry'
_journal_page_first 253
_journal_page_last 258
_journal_paper_doi 10.1016/j.jssc.2016.05.021
_journal_volume 243
_journal_year 2016
_chemical_formula_sum 'C23 H15 N3 O5 Zn'
_chemical_formula_weight 478.75
_space_group_IT_number 57
_space_group_name_Hall '-P 2c 2b'
_space_group_name_H-M_alt 'P b c m'
_symmetry_cell_setting orthorhombic
_symmetry_space_group_name_H-M 'P b c m'
_atom_sites_solution_hydrogens geom
_atom_sites_solution_primary direct
_atom_sites_solution_secondary difmap
_cell_angle_alpha 90.00
_cell_angle_beta 90.00
_cell_angle_gamma 90.00
_cell_formula_units_Z 4
_cell_length_a 9.6199(9)
_cell_length_b 14.7172(14)
_cell_length_c 18.3974(18)
_cell_measurement_temperature 293(2)
_cell_volume 2604.7(4)
_computing_structure_refinement 'SHELXL-97 (Sheldrick, 1997)'
_computing_structure_solution 'SHELXS-97 (Sheldrick, 1990)'
_diffrn_ambient_temperature 293(2)
_diffrn_measured_fraction_theta_full 0.990
_diffrn_measured_fraction_theta_max 0.990
_diffrn_radiation_monochromator graphite
_diffrn_radiation_source 'fine-focus sealed tube'
_diffrn_radiation_type MoK\a
_diffrn_radiation_wavelength 0.71073
_diffrn_reflns_av_R_equivalents 0.0441
_diffrn_reflns_av_sigmaI/netI 0.0392
_diffrn_reflns_limit_h_max 12
_diffrn_reflns_limit_h_min -12
_diffrn_reflns_limit_k_max 18
_diffrn_reflns_limit_k_min -16
_diffrn_reflns_limit_l_max 23
_diffrn_reflns_limit_l_min -17
_diffrn_reflns_number 14071
_diffrn_reflns_theta_full 27.22
_diffrn_reflns_theta_max 27.22
_diffrn_reflns_theta_min 2.21
_exptl_absorpt_coefficient_mu 0.976
_exptl_absorpt_correction_T_max 0.8854
_exptl_absorpt_correction_T_min 0.8394
_exptl_absorpt_process_details sadabs
_exptl_crystal_colour colorless
_exptl_crystal_density_diffrn 1.221
_exptl_crystal_density_method 'not measured'
_exptl_crystal_description block
_exptl_crystal_F_000 976
_exptl_crystal_size_max 0.22
_exptl_crystal_size_mid 0.15
_exptl_crystal_size_min 0.15
_refine_diff_density_max 0.926
_refine_diff_density_min -0.599
_refine_diff_density_rms 0.142
_refine_ls_extinction_method none
_refine_ls_goodness_of_fit_ref 1.111
_refine_ls_hydrogen_treatment mixed
_refine_ls_matrix_type full
_refine_ls_number_parameters 166
_refine_ls_number_reflns 2979
_refine_ls_number_restraints 19
_refine_ls_restrained_S_all 1.190
_refine_ls_R_factor_all 0.0823
_refine_ls_R_factor_gt 0.0662
_refine_ls_shift/su_max 0.000
_refine_ls_shift/su_mean 0.000
_refine_ls_structure_factor_coef Fsqd
_refine_ls_weighting_details 'calc w=1/[\s^2^(Fo^2^)+(0.1496P)^2^+0.0000P] where P=(Fo^2^+2Fc^2^)/3'
_refine_ls_weighting_scheme calc
_refine_ls_wR_factor_gt 0.2153
_refine_ls_wR_factor_ref 0.2247
_reflns_number_gt 2206
_reflns_number_total 2979
_reflns_threshold_expression >2sigma(I)
_cod_data_source_file JSSC-2016-243-253.cif
_cod_data_source_block a
_cod_original_sg_symbol_H-M pbcm
_cod_database_code 1561365

loop_
_symmetry_equiv_pos_as_xyz
'x, y, z'
'-x, -y, z+1/2'
'x, -y+1/2, -z'
'-x, y+1/2, -z+1/2'
'-x, -y, -z'
'x, y, -z-1/2'
'-x, y-1/2, z'
'x, -y-1/2, z-1/2'

loop_
_atom_site_label
_atom_site_type_symbol
_atom_site_fract_x
_atom_site_fract_y
_atom_site_fract_z
_atom_site_U_iso_or_equiv
_atom_site_adp_type
_atom_site_occupancy
_atom_site_symmetry_multiplicity
_atom_site_calc_flag
_atom_site_refinement_flags
_atom_site_disorder_assembly
_atom_site_disorder_group
Zn1 Zn 0.98163(6) 0.33414(4) 0.2500 0.0407(3) Uani 1 2 d S . .
N1 N 0.9889(3) 0.4277(3) 0.1664(3) 0.0497(10) Uani 1 1 d . . .
O1 O 0.8221(4) 0.2565(3) 0.2500 0.0609(13) Uani 1 2 d S . .
O2 O 0.6705(4) 0.3690(2) 0.2500 0.0564(12) Uani 1 2 d S . .
O3 O 0.1698(4) 0.2914(3) 0.2500 0.0664(14) Uani 1 2 d S . .
O4 O 0.1002(6) 0.1499(3) 0.2500 0.0923(19) Uani 1 2 d SU . .
O5 O 0.5560(5) -0.0274(3) 0.2500 0.0730(17) Uani 1 2 d S . .
H5B H 0.4740 -0.0646 0.2500 0.088 Uiso 1 2 d SR . .
C1 C 0.6984(5) 0.2874(3) 0.2500 0.0385(12) Uani 1 2 d S . .
C2 C 0.5855(5) 0.2178(3) 0.2500 0.0347(11) Uani 1 2 d S . .
C3 C 0.6188(5) 0.1259(3) 0.2500 0.0430(13) Uani 1 2 d S . .
H3A H 0.7116 0.1082 0.2500 0.052 Uiso 1 2 calc SR . .
C4 C 0.5166(6) 0.0612(4) 0.2500 0.0490(16) Uani 1 2 d S . .
C5 C 0.3760(5) 0.0874(3) 0.2500 0.0456(15) Uani 1 2 d S . .
H5A H 0.3065 0.0434 0.2500 0.055 Uiso 1 2 calc SR . .
C6 C 0.3408(6) 0.1796(3) 0.2500 0.0371(12) Uani 1 2 d S . .
C7 C 0.4469(5) 0.2444(3) 0.2500 0.0365(12) Uani 1 2 d S . .
H7A H 0.4246 0.3059 0.2500 0.044 Uiso 1 2 calc SR . .
C8 C 0.1919(6) 0.2071(4) 0.2500 0.0428(13) Uani 1 2 d S . .
C9 C 0.8774(5) 0.4614(4) 0.1329(3) 0.0652(14) Uani 1 1 d . . .
H9A H 0.7926 0.4321 0.1392 0.078 Uiso 1 1 calc R . .
C10 C 0.8816(5) 0.5365(4) 0.0900(3) 0.0709(15) Uani 1 1 d . . .
H10A H 0.8010 0.5569 0.0674 0.085 Uiso 1 1 calc R . .
C11 C 1.0072(4) 0.5833(3) 0.0798(3) 0.0578(13) Uani 1 1 d D . .
C12 C 1.1207(5) 0.5447(4) 0.1107(3) 0.0691(15) Uani 1 1 d . . .
H12A H 1.2078 0.5706 0.1034 0.083 Uiso 1 1 calc R . .
C13 C 1.1089(5) 0.4684(3) 0.1522(3) 0.0648(14) Uani 1 1 d . . .
H13A H 1.1895 0.4434 0.1717 0.078 Uiso 1 1 calc R . .
C14 C 1.0126(6) 0.6686(3) 0.0376(3) 0.0663(16) Uani 1 1 d D . .
C15 C 1.1259(8) 0.7098(5) 0.0184(4) 0.120(3) Uani 1 1 d DU . .
H15A H 1.2107 0.6835 0.0303 0.144 Uiso 1 1 calc R . .
C16 C 0.8973(10) 0.7081(6) 0.0165(5) 0.170(4) Uani 0.50 1 d PDU . 1
H16A H 0.8131 0.6786 0.0242 0.204 Uiso 0.50 1 calc PR . 1
N2 N 0.8973(10) 0.7081(6) 0.0165(5) 0.170(4) Uani 0.50 1 d P . 2

loop_
_atom_site_aniso_label
_atom_site_aniso_U_11
_atom_site_aniso_U_22
_atom_site_aniso_U_33
_atom_site_aniso_U_23
_atom_site_aniso_U_13
_atom_site_aniso_U_12
Zn1 0.0214(4) 0.0253(4) 0.0755(6) 0.000 0.000 -0.0003(2)
N1 0.036(2) 0.042(2) 0.070(3) 0.0054(18) -0.0014(16) -0.0017(15)
O1 0.023(2) 0.028(2) 0.131(4) 0.000 0.000 -0.0032(16)
O2 0.028(2) 0.0227(18) 0.118(4) 0.000 0.000 -0.0005(16)
O3 0.024(2) 0.030(2) 0.145(4) 0.000 0.000 0.0027(17)
O4 0.037(3) 0.052(3) 0.189(6) 0.000 0.000 -0.003(2)
O5 0.031(2) 0.0217(19) 0.166(5) 0.000 0.000 0.0008(17)
C1 0.023(2) 0.028(2) 0.064(3) 0.000 0.000 -0.003(2)
C2 0.022(2) 0.024(2) 0.059(3) 0.000 0.000 0.0003(19)
C3 0.018(2) 0.027(3) 0.084(4) 0.000 0.000 0.003(2)
C4 0.029(3) 0.022(2) 0.096(5) 0.000 0.000 0.004(2)
C5 0.018(2) 0.026(3) 0.093(5) 0.000 0.000 -0.0021(19)
C6 0.024(3) 0.027(2) 0.060(3) 0.000 0.000 -0.0026(19)
C7 0.021(2) 0.024(2) 0.064(3) 0.000 0.000 0.0023(19)
C8 0.026(3) 0.034(3) 0.068(4) 0.000 0.000 -0.002(2)
C9 0.036(2) 0.067(3) 0.093(4) 0.019(3) -0.003(2) -0.009(2)
C10 0.047(3) 0.080(4) 0.086(4) 0.024(3) -0.011(3) -0.002(3)
C11 0.055(3) 0.053(3) 0.065(3) 0.008(2) 0.000(2) -0.003(2)
C12 0.043(3) 0.068(3) 0.096(4) 0.027(3) -0.004(3) -0.010(2)
C13 0.038(2) 0.064(3) 0.092(4) 0.018(3) -0.001(2) -0.005(2)
C14 0.066(4) 0.067(4) 0.066(3) 0.017(3) -0.002(3) 0.001(2)
C15 0.076(4) 0.101(5) 0.182(7) 0.071(5) -0.005(5) 0.004(4)
C16 0.121(6) 0.165(7) 0.224(8) 0.124(6) 0.002(6) -0.008(6)
N2 0.121(6) 0.165(7) 0.224(8) 0.124(6) 0.002(6) -0.008(6)

loop_
_atom_type_symbol
_atom_type_description
_atom_type_scat_dispersion_real
_atom_type_scat_dispersion_imag
_atom_type_scat_source
C C 0.0033 0.0016 'International Tables Vol C Tables 4.2.6.8 and 6.1.1.4'
H H 0.0000 0.0000 'International Tables Vol C Tables 4.2.6.8 and 6.1.1.4'
N N 0.0061 0.0033 'International Tables Vol C Tables 4.2.6.8 and 6.1.1.4'
O O 0.0106 0.0060 'International Tables Vol C Tables 4.2.6.8 and 6.1.1.4'
Zn Zn 0.2839 1.4301 'International Tables Vol C Tables 4.2.6.8 and 6.1.1.4'

loop_
_geom_angle_atom_site_label_1
_geom_angle_atom_site_label_2
_geom_angle_atom_site_label_3
_geom_angle
_geom_angle_site_symmetry_1
_geom_angle_site_symmetry_3
O1 Zn1 O3 124.17(16) . 1_655
O1 Zn1 N1 115.18(12) . 6_556
O3 Zn1 N1 100.76(12) 1_655 6_556
O1 Zn1 N1 115.18(12) . .
O3 Zn1 N1 100.76(12) 1_655 .
N1 Zn1 N1 96.3(2) 6_556 .
C13 N1 C9 116.1(4) . .
C13 N1 Zn1 118.5(3) . .
C9 N1 Zn1 124.4(3) . .
C1 O1 Zn1 122.5(3) . .
C8 O3 Zn1 118.9(4) . 1_455
C4 O5 H5B 108.5 . .
O2 C1 O1 123.4(5) . .
O2 C1 C2 120.7(4) . .
O1 C1 C2 115.8(4) . .
C3 C2 C7 119.7(4) . .
C3 C2 C1 120.0(4) . .
C7 C2 C1 120.3(4) . .
C4 C3 C2 120.8(5) . .
C4 C3 H3A 119.6 . .
C2 C3 H3A 119.6 . .
O5 C4 C3 117.9(5) . .
O5 C4 C5 122.1(5) . .
C3 C4 C5 120.0(5) . .
C6 C5 C4 119.9(5) . .
C6 C5 H5A 120.1 . .
C4 C5 H5A 120.1 . .
C7 C6 C5 119.1(5) . .
C7 C6 C8 121.1(5) . .
C5 C6 C8 119.8(5) . .
C2 C7 C6 120.5(5) . .
C2 C7 H7A 119.7 . .
C6 C7 H7A 119.7 . .
O4 C8 O3 124.0(6) . .
O4 C8 C6 120.5(5) . .
O3 C8 C6 115.5(5) . .
N1 C9 C10 123.2(4) . .
N1 C9 H9A 118.4 . .
C10 C9 H9A 118.4 . .
C9 C10 C11 120.2(5) . .
C9 C10 H10A 119.9 . .
C11 C10 H10A 119.9 . .
C12 C11 C10 115.5(5) . .
C12 C11 C14 123.3(4) . .
C10 C11 C14 121.2(5) . .
C11 C12 C13 120.9(5) . .
C11 C12 H12A 119.6 . .
C13 C12 H12A 119.6 . .
N1 C13 C12 123.7(5) . .
N1 C13 H13A 118.1 . .
C12 C13 H13A 118.1 . .
C15 C14 C16 115.1(7) . .
C15 C14 C11 124.8(6) . .
C16 C14 C11 120.1(6) . .
C14 C15 C15 122.8(4) . 3_565
C14 C15 H15A 118.6 . .
C15 C15 H15A 118.6 3_565 .
C14 C16 C16 121.9(4) . 3_565
C14 C16 H16A 119.1 . .
C16 C16 H16A 119.1 3_565 .

loop_
_geom_bond_atom_site_label_1
_geom_bond_atom_site_label_2
_geom_bond_distance
_geom_bond_site_symmetry_2
Zn1 O1 1.913(4) .
Zn1 O3 1.917(4) 1_655
Zn1 N1 2.065(4) 6_556
Zn1 N1 2.065(4) .
N1 C13 1.326(5) .
N1 C9 1.334(6) .
O1 C1 1.274(6) .
O2 C1 1.232(6) .
O3 C8 1.258(6) .
O3 Zn1 1.917(4) 1_455
O4 C8 1.220(7) .
O5 C4 1.358(7) .
O5 H5B 0.9608 .
C1 C2 1.493(7) .
C2 C3 1.389(7) .
C2 C7 1.389(7) .
C3 C4 1.370(7) .
C3 H3A 0.9300 .
C4 C5 1.406(7) .
C5 C6 1.399(7) .
C5 H5A 0.9300 .
C6 C7 1.397(7) .
C6 C8 1.489(7) .
C7 H7A 0.9300 .
C9 C10 1.358(7) .
C9 H9A 0.9300 .
C10 C11 1.404(6) .
C10 H10A 0.9300 .
C11 C12 1.356(7) .
C11 C14 1.477(7) .
C12 C13 1.363(7) .
C12 H12A 0.9300 .
C13 H13A 0.9300 .
C14 C15 1.295(9) .
C14 C16 1.311(10) .
C15 C15 1.364(13) 3_565
C15 H15A 0.9300 .
C16 C16 1.375(14) 3_565
C16 H16A 0.9300 .

loop_
_geom_torsion_atom_site_label_1
_geom_torsion_atom_site_label_2
_geom_torsion_atom_site_label_3
_geom_torsion_atom_site_label_4
_geom_torsion
_geom_torsion_site_symmetry_1
_geom_torsion_site_symmetry_2
_geom_torsion_site_symmetry_3
_geom_torsion_site_symmetry_4
O1 Zn1 N1 C13 -164.0(4) . . . .
O3 Zn1 N1 C13 -27.9(4) 1_655 . . .
N1 Zn1 N1 C13 74.3(4) 6_556 . . .
O1 Zn1 N1 C9 27.3(5) . . . .
O3 Zn1 N1 C9 163.4(4) 1_655 . . .
N1 Zn1 N1 C9 -94.3(4) 6_556 . . .
O3 Zn1 O1 C1 180.0 1_655 . . .
N1 Zn1 O1 C1 55.37(13) 6_556 . . .
N1 Zn1 O1 C1 -55.37(13) . . . .
Zn1 O1 C1 O2 0.0 . . . .
Zn1 O1 C1 C2 180.0 . . . .
O2 C1 C2 C3 180.0 . . . .
O1 C1 C2 C3 0.0 . . . .
O2 C1 C2 C7 0.0 . . . .
O1 C1 C2 C7 180.0 . . . .
C7 C2 C3 C4 0.0 . . . .
C1 C2 C3 C4 180.0 . . . .
C2 C3 C4 O5 180.0 . . . .
C2 C3 C4 C5 0.0 . . . .
O5 C4 C5 C6 180.0 . . . .
C3 C4 C5 C6 0.0 . . . .
C4 C5 C6 C7 0.0 . . . .
C4 C5 C6 C8 180.0 . . . .
C3 C2 C7 C6 0.0 . . . .
C1 C2 C7 C6 180.0 . . . .
C5 C6 C7 C2 0.0 . . . .
C8 C6 C7 C2 180.0 . . . .
Zn1 O3 C8 O4 0.0 1_455 . . .
Zn1 O3 C8 C6 180.0 1_455 . . .
C7 C6 C8 O4 180.0 . . . .
C5 C6 C8 O4 0.0 . . . .
C7 C6 C8 O3 0.0 . . . .
C5 C6 C8 O3 180.0 . . . .
C13 N1 C9 C10 -4.1(9) . . . .
Zn1 N1 C9 C10 164.8(4) . . . .
N1 C9 C10 C11 -0.7(9) . . . .
C9 C10 C11 C12 4.5(9) . . . .
C9 C10 C11 C14 -175.7(5) . . . .
C10 C11 C12 C13 -3.7(10) . . . .
C14 C11 C12 C13 176.6(5) . . . .
C9 N1 C13 C12 5.0(9) . . . .
Zn1 N1 C13 C12 -164.6(5) . . . .
C11 C12 C13 N1 -1.1(10) . . . .
C12 C11 C14 C15 8.4(7) . . . .
C10 C11 C14 C15 -171.3(6) . . . .
C12 C11 C14 C16 -171.9(7) . . . .
C10 C11 C14 C16 8.4(6) . . . .
C16 C14 C15 C15 2.5(11) . . . 3_565
C11 C14 C15 C15 -177.7(11) . . . 3_565
C15 C14 C16 C16 -6.7(13) . . . 3_565
C11 C14 C16 C16 173.5(12) . . . 3_565
